data_7230277
loop_
_publ_author_name
'Cindri\'c, Marina'
'Stilinovi\'c, Vladimir'
'Rub\<ci\'c, Mirta'
'Medak, Glorija'
'\<Si\<sak Jung, Dubravka'
'Vrdoljak, Vi\<snja'

_publ_section_title
;
 Supramolecular assembly of oxalatomolybdates controlled by the hydrogen
 bonding potential of Co(iii)-ammine cations
;
_journal_issue 13
_journal_name_full CrystEngComm
_journal_page_first 1889
_journal_paper_doi 10.1039/C7CE02205K
_journal_volume 20
_journal_year 2018
_chemical_formula_sum 'C2 H19 Co Mo N6 O11'
_chemical_formula_weight 458.10
_space_group_crystal_system orthorhombic
_space_group_IT_number 62
_space_group_name_Hall '-P 2ac 2n'
_space_group_name_H-M_alt 'P n m a'
_symmetry_space_group_name_Hall '-P 2ac 2n'
_symmetry_space_group_name_H-M 'P n m a'
_atom_sites_solution_hydrogens difmap
_audit_creation_method SHELXL-2014/7
_audit_update_record
;
2018-02-01 deposited with the CCDC.
2018-02-16 downloaded from the CCDC.
;
_cell_angle_alpha 90
_cell_angle_beta 90
_cell_angle_gamma 90
_cell_formula_units_Z 4
_cell_length_a 27.0371(12)
_cell_length_b 7.9845(3)
_cell_length_c 6.4776(3)
_cell_measurement_reflns_used 6943
_cell_measurement_temperature 295(2)
_cell_measurement_theta_max 41.0626
_cell_measurement_theta_min 3.8711
_cell_volume 1398.37(10)
_computing_structure_refinement 'SHELXL-2014/7 (Sheldrick, 2014)'
_diffrn_ambient_temperature 295(2)
_diffrn_detector_area_resol_mean 16.3426
_diffrn_measured_fraction_theta_full 0.996
_diffrn_measured_fraction_theta_max 0.994
_diffrn_measurement_device_type 'Oxford Diffraction Xcalibur Kappa CCD'
_diffrn_radiation_monochromator graphite
_diffrn_radiation_type 'Mo K\a'
_diffrn_radiation_wavelength 0.7107
_diffrn_reflns_av_R_equivalents 0.0269
_diffrn_reflns_av_unetI/netI 0.0166
_diffrn_reflns_Laue_measured_fraction_full 0.996
_diffrn_reflns_Laue_measured_fraction_max 0.994
_diffrn_reflns_limit_h_max 34
_diffrn_reflns_limit_h_min -34
_diffrn_reflns_limit_k_max 10
_diffrn_reflns_limit_k_min -10
_diffrn_reflns_limit_l_max 8
_diffrn_reflns_limit_l_min -8
_diffrn_reflns_number 9126
_diffrn_reflns_point_group_measured_fraction_full 0.996
_diffrn_reflns_point_group_measured_fraction_max 0.994
_diffrn_reflns_theta_full 25.242
_diffrn_reflns_theta_max 27.000
_diffrn_reflns_theta_min 3.874
_diffrn_source 'fine-focus sealed tube'
_exptl_absorpt_coefficient_mu 2.151
_exptl_absorpt_correction_T_max 1.00000
_exptl_absorpt_correction_T_min 0.51457
_exptl_absorpt_correction_type multi-scan
_exptl_absorpt_process_details
;
CrysAlis RED, Oxford Diffraction Ltd.,
Version 1.171.32.29 (release 10-06-2008 CrysAlis171 .NET)
(compiled Jun 10 2008,16:49:55)
Empirical absorption correction using spherical harmonics,
 implemented in SCALE3 ABSPACK scaling algorithm.
;
_exptl_crystal_colour orange
_exptl_crystal_density_diffrn 2.176
_exptl_crystal_description plate
_exptl_crystal_F_000 920
_exptl_crystal_size_max 0.65
_exptl_crystal_size_mid 0.31
_exptl_crystal_size_min 0.06
_refine_diff_density_max 0.338
_refine_diff_density_min -0.741
_refine_diff_density_rms 0.141
_refine_ls_extinction_method none
_refine_ls_goodness_of_fit_ref 1.075
_refine_ls_hydrogen_treatment refxyz
_refine_ls_matrix_type full
_refine_ls_number_parameters 139
_refine_ls_number_reflns 1628
_refine_ls_number_restraints 0
_refine_ls_restrained_S_all 1.075
_refine_ls_R_factor_all 0.0254
_refine_ls_R_factor_gt 0.0223
_refine_ls_shift/su_max 0.000
_refine_ls_shift/su_mean 0.000
_refine_ls_structure_factor_coef Fsqd
_refine_ls_weighting_details 'w=1/[\s^2^(Fo^2^)+(0.0381P)^2^+0.1737P] where P=(Fo^2^+2Fc^2^)/3'
_refine_ls_weighting_scheme calc
_refine_ls_wR_factor_gt 0.0558
_refine_ls_wR_factor_ref 0.0567
_reflns_Friedel_coverage 0.000
_reflns_number_gt 1468
_reflns_number_total 1628
_reflns_threshold_expression 'I > 2\s(I)'
_cod_data_source_file c7ce02205k2.cif
_cod_data_source_block 1
_cod_depositor_comments 'Adding full bibliography for 7230277--7230284.cif.'
_cod_database_code 7230277
_shelx_shelxl_version_number 2014/7
_shelx_space_group_comment
;
The symmetry employed for this shelxl refinement is uniquely defined
by the following loop, which should always be used as a source of
symmetry information in preference to the above space-group names.
They are only intended as comments.
;

loop_
_space_group_symop_operation_xyz
'x, y, z'
'-x+1/2, -y, z+1/2'
'x+1/2, -y+1/2, -z+1/2'
'-x, y+1/2, -z'
'-x, -y, -z'
'x-1/2, y, -z-1/2'
'-x-1/2, y-1/2, z-1/2'
'x, -y-1/2, z'

loop_
_atom_site_label
_atom_site_type_symbol
_atom_site_fract_x
_atom_site_fract_y
_atom_site_fract_z
_atom_site_U_iso_or_equiv
_atom_site_adp_type
_atom_site_occupancy
_atom_site_site_symmetry_order
_atom_site_calc_flag
_atom_site_refinement_flags_posn
_atom_site_refinement_flags_adp
_atom_site_refinement_flags_occupancy
O4 O 0.13804(8) 0.7500 0.2762(3) 0.0241(4) Uani 1 2 d S T P
N4 N 0.20661(9) 0.2500 0.5985(4) 0.0237(5) Uani 1 2 d S T P
O5 O -0.02371(6) 0.5762(2) 0.3006(3) 0.0392(4) Uani 1 1 d . . .
C1 C 0.01160(7) 0.6522(3) 0.2323(3) 0.0232(4) Uani 1 1 d . . .
O7 O 0.25034(10) 0.2500 0.5557(4) 0.0482(7) Uani 1 2 d S T P
O6 O 0.19087(10) 0.2500 0.7717(4) 0.0462(7) Uani 1 2 d S T P
O8 O 0.29441(10) 0.2500 0.0990(5) 0.0523(8) Uani 1 2 d S T P
H11 H 0.314(2) 0.2500 0.015(9) 0.078 Uiso 1 2 d S U P
H10 H 0.311(2) 0.2500 0.200(9) 0.078 Uiso 1 2 d S U P
Mo1 Mo 0.10879(2) 0.7500 0.03530(4) 0.01686(9) Uani 1 2 d S T P
O3 O 0.05088(5) 0.58702(18) 0.1574(2) 0.0256(3) Uani 1 1 d . . .
O1 O 0.13453(6) 0.57721(19) -0.0871(2) 0.0269(3) Uani 1 1 d . . .
O2 O 0.05299(10) 0.7500 -0.2282(4) 0.0363(6) Uani 1 2 d S T P
H9 H 0.0356(11) 0.836(4) -0.247(5) 0.054 Uiso 1 1 d . U .
Co1 Co 0.15922(2) 0.2500 0.36657(6) 0.01580(11) Uani 1 2 d S T P
N1 N 0.11120(11) 0.2500 0.1343(4) 0.0243(6) Uani 1 2 d S T P
H1 H 0.1263(16) 0.2500 0.014(6) 0.037 Uiso 1 2 d S U P
H2 H 0.0966(10) 0.166(3) 0.127(4) 0.037 Uiso 1 1 d . U .
N3 N 0.19902(7) 0.4220(2) 0.2281(3) 0.0253(4) Uani 1 1 d . . .
H3 H 0.2264(11) 0.394(3) 0.200(4) 0.038 Uiso 1 1 d . U .
H4 H 0.1823(10) 0.465(4) 0.117(4) 0.038 Uiso 1 1 d . U .
H5 H 0.2015(9) 0.512(4) 0.302(4) 0.038 Uiso 1 1 d . U .
N2 N 0.12030(7) 0.4228(3) 0.5039(3) 0.0225(4) Uani 1 1 d . . .
H7 H 0.1169(9) 0.516(4) 0.430(4) 0.034 Uiso 1 1 d . U .
H6 H 0.1292(10) 0.452(4) 0.611(5) 0.034 Uiso 1 1 d . U .
H8 H 0.0908(11) 0.398(4) 0.522(4) 0.034 Uiso 1 1 d . U .

loop_
_atom_site_aniso_label
_atom_site_aniso_U_11
_atom_site_aniso_U_22
_atom_site_aniso_U_33
_atom_site_aniso_U_23
_atom_site_aniso_U_13
_atom_site_aniso_U_12
O4 0.0261(11) 0.0254(11) 0.0207(10) 0.000 -0.0031(8) 0.000
N4 0.0231(13) 0.0138(11) 0.0342(14) 0.000 0.0051(11) 0.000
O5 0.0303(9) 0.0354(9) 0.0519(10) -0.0011(9) 0.0148(8) -0.0111(7)
C1 0.0212(10) 0.0261(11) 0.0223(10) -0.0015(9) -0.0006(8) -0.0026(9)
O7 0.0302(14) 0.0657(19) 0.0487(16) 0.000 -0.0071(12) 0.000
O6 0.0483(16) 0.0642(18) 0.0260(13) 0.000 -0.0069(11) 0.000
O8 0.0247(13) 0.102(3) 0.0301(14) 0.000 0.0031(11) 0.000
Mo1 0.01762(14) 0.01620(14) 0.01677(14) 0.000 -0.00021(9) 0.000
O3 0.0229(7) 0.0197(7) 0.0342(8) 0.0001(6) 0.0050(6) -0.0016(6)
O1 0.0307(8) 0.0267(8) 0.0232(7) -0.0048(6) -0.0002(6) 0.0061(7)
O2 0.0409(15) 0.0240(11) 0.0440(15) 0.000 -0.0218(12) 0.000
Co1 0.01545(19) 0.01573(19) 0.01623(19) 0.000 0.00104(13) 0.000
N1 0.0294(15) 0.0212(13) 0.0224(14) 0.000 -0.0029(11) 0.000
N3 0.0220(9) 0.0227(9) 0.0311(10) 0.0043(8) 0.0043(8) 0.0000(8)
N2 0.0229(9) 0.0230(9) 0.0217(9) -0.0013(8) 0.0021(7) 0.0019(8)

loop_
_atom_type_symbol
_atom_type_description
_atom_type_scat_dispersion_real
_atom_type_scat_dispersion_imag
_atom_type_scat_source
C C 0.0033 0.0016 'International Tables Vol C Tables 4.2.6.8 and 6.1.1.4'
H H 0.0000 0.0000 'International Tables Vol C Tables 4.2.6.8 and 6.1.1.4'
N N 0.0061 0.0033 'International Tables Vol C Tables 4.2.6.8 and 6.1.1.4'
O O 0.0106 0.0060 'International Tables Vol C Tables 4.2.6.8 and 6.1.1.4'
Co Co 0.3494 0.9721 'International Tables Vol C Tables 4.2.6.8 and 6.1.1.4'
Mo Mo -1.6832 0.6857 'International Tables Vol C Tables 4.2.6.8 and 6.1.1.4'

loop_
_geom_angle_atom_site_label_1
_geom_angle_atom_site_label_2
_geom_angle_atom_site_label_3
_geom_angle
_geom_angle_site_symmetry_1
_geom_angle_site_symmetry_3
O6 N4 O7 124.0(3) . .
O6 N4 Co1 118.8(2) . .
O7 N4 Co1 117.2(2) . .
O5 C1 O3 126.0(2) . .
O5 C1 C1 120.00(13) . 8_575
O3 C1 C1 114.04(11) . 8_575
O1 Mo1 O1 105.19(11) . 8_575
O1 Mo1 O4 103.07(7) . .
O1 Mo1 O4 103.07(7) 8_575 .
O1 Mo1 O3 88.81(6) . .
O1 Mo1 O3 157.80(7) 8_575 .
O4 Mo1 O3 90.06(7) . .
O1 Mo1 O3 157.79(7) . 8_575
O1 Mo1 O3 88.82(6) 8_575 8_575
O4 Mo1 O3 90.06(7) . 8_575
O3 Mo1 O3 73.14(8) . 8_575
O1 Mo1 O2 85.60(7) . .
O1 Mo1 O2 85.60(7) 8_575 .
O4 Mo1 O2 165.40(10) . .
O3 Mo1 O2 78.26(7) . .
O3 Mo1 O2 78.26(7) 8_575 .
C1 O3 Mo1 119.36(13) . .
N2 Co1 N2 90.06(12) . 8_565
N2 Co1 N3 90.54(9) . .
N2 Co1 N3 179.34(9) 8_565 .
N2 Co1 N3 179.33(9) . 8_565
N2 Co1 N3 90.55(9) 8_565 8_565
N3 Co1 N3 88.85(12) . 8_565
N2 Co1 N4 90.17(8) . .
N2 Co1 N4 90.18(8) 8_565 .
N3 Co1 N4 89.55(8) . .
N3 Co1 N4 89.55(8) 8_565 .
N2 Co1 N1 89.59(9) . .
N2 Co1 N1 89.59(9) 8_565 .
N3 Co1 N1 90.69(9) . .
N3 Co1 N1 90.70(9) 8_565 .
N4 Co1 N1 179.66(12) . .

loop_
_geom_bond_atom_site_label_1
_geom_bond_atom_site_label_2
_geom_bond_distance
_geom_bond_site_symmetry_2
O4 Mo1 1.750(2) .
N4 O6 1.200(4) .
N4 O7 1.215(4) .
N4 Co1 1.975(3) .
O5 C1 1.215(3) .
C1 O3 1.279(2) .
C1 C1 1.561(4) 8_575
Mo1 O1 1.7368(15) .
Mo1 O1 1.7368(15) 8_575
Mo1 O3 2.1842(14) .
Mo1 O3 2.1842(14) 8_575
Mo1 O2 2.278(2) .
Co1 N2 1.9497(19) .
Co1 N2 1.9497(19) 8_565
Co1 N3 1.9615(18) .
Co1 N3 1.9615(18) 8_565
Co1 N1 1.988(3) .
